data_7100437
loop_
_publ_author_name
'Annie-Claude Gaumont'
'Stephanie Pican'

_publ_section_title
;
Palladium catalysed enantioselective phosphination
reactions using secondary phosphine-boranes and aryl iodide
;
_journal_name_full 'Chemical Communications'
_journal_paper_doi 10.1039/b501078k
_journal_year 2005
_chemical_formula_sum 'C48 H51 B F5 N O2 P2 Pd'
_chemical_formula_weight 948.05
_space_group_IT_number 145
_symmetry_cell_setting trigonal
_symmetry_space_group_name_Hall 'P 32'
_symmetry_space_group_name_H-M 'P 32'
_cell_angle_alpha 90.00
_cell_angle_beta 90.00
_cell_angle_gamma 120.00
_cell_formula_units_Z 3
_cell_length_a 11.9662(3)
_cell_length_b 11.9662(3)
_cell_length_c 26.4783(5)
_cell_measurement_temperature 120(1)
_cell_volume 3283.47(13)
_diffrn_ambient_temperature 293(2)
_exptl_crystal_density_diffrn 1.438
_cod_depositor_comments
;
The following automatic conversions were performed:
'_symmetry_cell_setting' value 'Trigonal' changed to 'trigonal' according
to '/home/saulius/struct/CIF-dictionaries/cif_core.dic' dictionary named
'cif_core.dic' version 2.4.1 from 2010-06-29.

Automatic conversion script
Id: cif_fix_enum 1527 2010-12-29 10:47:43Z saulius 
;
_cod_database_code 7100437

loop_
_symmetry_equiv_pos_as_xyz
'x, y, z'
'-y, x-y, z+2/3'
'-x+y, -x, z+1/3'

loop_
_atom_site_label
_atom_site_type_symbol
_atom_site_fract_x
_atom_site_fract_y
_atom_site_fract_z
_atom_site_U_iso_or_equiv
_atom_site_adp_type
_atom_site_occupancy
_atom_site_symmetry_multiplicity
_atom_site_calc_flag
_atom_site_refinement_flags
_atom_site_disorder_assembly
_atom_site_disorder_group
C53 C 0.3823(5) 0.7130(5) 0.4849(2) 0.0409(13) Uani 1 1 d . . .
H53A H 0.3955 0.6673 0.4574 0.049 Uiso 1 1 calc R . .
H53B H 0.3962 0.6788 0.5160 0.049 Uiso 1 1 calc R . .
C51 C 0.6038(10) 0.8650(6) 0.4792(2) 0.101(4) Uani 1 1 d . . .
H51A H 0.6593 0.9561 0.4745 0.152 Uiso 1 1 calc R . .
H51B H 0.6138 0.8194 0.4514 0.152 Uiso 1 1 calc R . .
H51C H 0.6264 0.8389 0.5101 0.152 Uiso 1 1 calc R . .
C52 C 0.4762(13) 0.8368(12) 0.4818(4) 0.141(6) Uani 1 1 d . . .
H52A H 0.4684 0.8817 0.5109 0.169 Uiso 1 1 calc R . .
H52B H 0.4594 0.8736 0.4521 0.169 Uiso 1 1 calc R . .
C54 C 0.2572(11) 0.6801(14) 0.4840(3) 0.135(5) Uani 1 1 d . . .
H54A H 0.2421 0.7164 0.4538 0.162 Uiso 1 1 calc R . .
H54B H 0.2406 0.7199 0.5128 0.162 Uiso 1 1 calc R . .
C55 C 0.1667(10) 0.5460(14) 0.4850(7) 0.213(10) Uani 1 1 d . . .
H55A H 0.0808 0.5329 0.4839 0.320 Uiso 1 1 calc R . .
H55B H 0.1780 0.5089 0.5154 0.320 Uiso 1 1 calc R . .
H55C H 0.1802 0.5053 0.4562 0.320 Uiso 1 1 calc R . .
Pd1 Pd 0.61821(2) 0.36844(2) 0.304541(8) 0.01421(7) Uani 1 1 d . . .
P1 P 0.40547(9) 0.31557(9) 0.31016(3) 0.01604(19) Uani 1 1 d . . .
P2 P 0.83331(9) 0.41461(9) 0.29974(3) 0.01589(19) Uani 1 1 d . . .
F1 F 0.6642(2) 0.5473(2) 0.20870(7) 0.0268(5) Uani 1 1 d . . .
F2 F 0.7602(3) 0.8029(2) 0.19996(8) 0.0332(6) Uani 1 1 d . . .
F3 F 0.8260(3) 0.9546(2) 0.28380(9) 0.0361(6) Uani 1 1 d . . .
F4 F 0.7985(3) 0.8464(2) 0.37694(8) 0.0339(6) Uani 1 1 d . . .
F5 F 0.7065(2) 0.5925(2) 0.38656(7) 0.0230(5) Uani 1 1 d . . .
O1 O 0.4594(3) -0.0163(3) 0.35661(10) 0.0254(6) Uani 1 1 d . . .
O2 O 0.7282(3) 0.3583(3) 0.40516(9) 0.0233(6) Uani 1 1 d . . .
N1 N 0.5499(3) 0.1698(3) 0.31400(11) 0.0170(6) Uani 1 1 d . . .
C1 C 0.3415(3) 0.2119(4) 0.36657(13) 0.0196(7) Uani 1 1 d . . .
C2 C 0.2531(4) 0.2231(4) 0.39760(13) 0.0239(8) Uani 1 1 d . . .
H2 H 0.2216 0.2769 0.3880 0.029 Uiso 1 1 calc R . .
C3 C 0.2113(4) 0.1541(5) 0.44322(14) 0.0307(10) Uani 1 1 d . . .
H3 H 0.1527 0.1622 0.4637 0.037 Uiso 1 1 calc R . .
C4 C 0.2579(4) 0.0747(4) 0.45714(14) 0.0320(10) Uani 1 1 d . . .
H4 H 0.2318 0.0302 0.4876 0.038 Uiso 1 1 calc R . .
C5 C 0.3444(4) 0.0598(4) 0.42618(14) 0.0274(9) Uani 1 1 d . . .
H5 H 0.3736 0.0041 0.4357 0.033 Uiso 1 1 calc R . .
C6 C 0.3869(3) 0.1288(4) 0.38079(12) 0.0197(7) Uani 1 1 d . . .
C7 C 0.4703(4) 0.1000(4) 0.34901(13) 0.0195(7) Uani 1 1 d . . .
C8 C 0.5598(4) -0.0186(4) 0.32586(15) 0.0262(8) Uani 1 1 d . . .
H8A H 0.5269 -0.1008 0.3087 0.031 Uiso 1 1 calc R . .
H8B H 0.6333 -0.0031 0.3464 0.031 Uiso 1 1 calc R . .
C9 C 0.5962(4) 0.0907(4) 0.28810(14) 0.0205(7) Uani 1 1 d . . .
H9 H 0.6903 0.1409 0.2848 0.025 Uiso 1 1 calc R . .
C10 C 0.5350(4) 0.0495(4) 0.23553(14) 0.0244(8) Uani 1 1 d . . .
H10 H 0.5537 0.1280 0.2171 0.029 Uiso 1 1 calc R . .
C11 C 0.5977(5) -0.0149(5) 0.20674(17) 0.0378(11) Uani 1 1 d . . .
H11A H 0.5595 -0.0398 0.1738 0.057 Uiso 1 1 calc R . .
H11B H 0.5847 -0.0900 0.2248 0.057 Uiso 1 1 calc R . .
H11C H 0.6885 0.0446 0.2034 0.057 Uiso 1 1 calc R . .
C12 C 0.3885(4) -0.0372(4) 0.23714(17) 0.0329(10) Uani 1 1 d . . .
H12A H 0.3557 -0.0587 0.2033 0.049 Uiso 1 1 calc R . .
H12B H 0.3509 0.0074 0.2537 0.049 Uiso 1 1 calc R . .
H12C H 0.3670 -0.1148 0.2554 0.049 Uiso 1 1 calc R . .
C13 C 0.3602(4) 0.4388(4) 0.31880(14) 0.0220(8) Uani 1 1 d . . .
C14 C 0.4127(4) 0.5234(4) 0.35989(16) 0.0307(10) Uani 1 1 d . . .
H14 H 0.4672 0.5142 0.3824 0.037 Uiso 1 1 calc R . .
C15 C 0.3838(5) 0.6199(5) 0.3669(2) 0.0448(13) Uani 1 1 d . . .
H15 H 0.4191 0.6758 0.3942 0.054 Uiso 1 1 calc R . .
C16 C 0.3023(5) 0.6348(5) 0.3337(2) 0.0446(13) Uani 1 1 d . . .
H16 H 0.2828 0.7001 0.3387 0.054 Uiso 1 1 calc R . .
C17 C 0.2506(5) 0.5519(5) 0.2935(2) 0.0430(12) Uani 1 1 d . . .
H17 H 0.1956 0.5611 0.2712 0.052 Uiso 1 1 calc R . .
C18 C 0.2800(4) 0.4544(4) 0.28573(17) 0.0303(9) Uani 1 1 d . . .
H18 H 0.2454 0.3995 0.2581 0.036 Uiso 1 1 calc R . .
C19 C 0.3093(4) 0.2223(4) 0.25629(13) 0.0183(7) Uani 1 1 d . . .
C20 C 0.1772(4) 0.1394(4) 0.25874(14) 0.0218(8) Uani 1 1 d . . .
H20 H 0.1342 0.1252 0.2894 0.026 Uiso 1 1 calc R . .
C21 C 0.1091(4) 0.0776(4) 0.21529(15) 0.0270(9) Uani 1 1 d . . .
H21 H 0.0205 0.0215 0.2170 0.032 Uiso 1 1 calc R . .
C22 C 0.1730(4) 0.0994(4) 0.16925(15) 0.0305(9) Uani 1 1 d . . .
H22 H 0.1270 0.0584 0.1402 0.037 Uiso 1 1 calc R . .
C23 C 0.3048(4) 0.1821(4) 0.16672(14) 0.0284(9) Uani 1 1 d . . .
H23 H 0.3478 0.1958 0.1361 0.034 Uiso 1 1 calc R . .
C24 C 0.3731(4) 0.2449(4) 0.21028(13) 0.0240(8) Uani 1 1 d . . .
H24 H 0.4615 0.3020 0.2085 0.029 Uiso 1 1 calc R . .
C25 C 0.6819(3) 0.5582(3) 0.29762(13) 0.0150(7) Uani 1 1 d . . .
C26 C 0.6965(4) 0.6191(3) 0.25175(13) 0.0190(7) Uani 1 1 d . . .
C27 C 0.7436(4) 0.7488(4) 0.24619(14) 0.0235(9) Uani 1 1 d . . .
C28 C 0.7784(4) 0.8258(4) 0.28857(15) 0.0242(8) Uani 1 1 d . . .
C29 C 0.7648(4) 0.7716(4) 0.33544(14) 0.0220(8) Uani 1 1 d . . .
C30 C 0.7180(4) 0.6406(3) 0.33906(13) 0.0178(7) Uani 1 1 d . . .
C31 C 0.9478(3) 0.5809(3) 0.31840(13) 0.0188(7) Uani 1 1 d . . .
C32 C 0.9929(4) 0.6745(4) 0.28039(15) 0.0232(8) Uani 1 1 d . . .
H32 H 0.9721 0.6497 0.2468 0.028 Uiso 1 1 calc R . .
C33 C 1.0686(4) 0.8040(4) 0.29246(16) 0.0282(9) Uani 1 1 d . . .
H33 H 1.0980 0.8658 0.2670 0.034 Uiso 1 1 calc R . .
C34 C 1.1007(4) 0.8416(4) 0.34226(17) 0.0317(9) Uani 1 1 d . . .
H34 H 1.1499 0.9287 0.3504 0.038 Uiso 1 1 calc R . .
C35 C 1.0594(4) 0.7496(4) 0.37977(16) 0.0289(9) Uani 1 1 d . . .
H35 H 1.0826 0.7745 0.4132 0.035 Uiso 1 1 calc R . .
C36 C 0.9835(4) 0.6201(4) 0.36791(15) 0.0233(8) Uani 1 1 d . . .
H36 H 0.9562 0.5586 0.3935 0.028 Uiso 1 1 calc R . .
C37 C 0.8542(4) 0.3168(3) 0.34805(13) 0.0188(7) Uani 1 1 d . . .
C38 C 0.9237(4) 0.2556(4) 0.33649(15) 0.0237(8) Uani 1 1 d . . .
H38 H 0.9632 0.2691 0.3051 0.028 Uiso 1 1 calc R . .
C39 C 0.9354(4) 0.1742(4) 0.37109(15) 0.0282(9) Uani 1 1 d . . .
H39 H 0.9817 0.1334 0.3628 0.034 Uiso 1 1 calc R . .
C40 C 0.8773(4) 0.1551(4) 0.41786(16) 0.0313(9) Uani 1 1 d . . .
H40 H 0.8855 0.1015 0.4411 0.038 Uiso 1 1 calc R . .
C41 C 0.8068(4) 0.2142(4) 0.43085(14) 0.0266(8) Uani 1 1 d . . .
H41 H 0.7679 0.2002 0.4624 0.032 Uiso 1 1 calc R . .
C42 C 0.7952(4) 0.2950(3) 0.39589(14) 0.0207(7) Uani 1 1 d . . .
C43 C 0.6655(4) 0.3388(4) 0.45281(14) 0.0267(8) Uani 1 1 d . . .
H43A H 0.6228 0.3886 0.4542 0.040 Uiso 1 1 calc R . .
H43B H 0.7284 0.3659 0.4794 0.040 Uiso 1 1 calc R . .
H43C H 0.6032 0.2490 0.4569 0.040 Uiso 1 1 calc R . .
B1 B 0.8826(4) 0.3839(4) 0.23311(15) 0.0243(9) Uani 1 1 d . . .
H1A H 0.8236 0.2969 0.2228 0.036 Uiso 1 1 calc R . .
H1B H 0.9684 0.3967 0.2346 0.036 Uiso 1 1 calc R . .
H1C H 0.8802 0.4429 0.2092 0.036 Uiso 1 1 calc R . .

loop_
_atom_site_aniso_label
_atom_site_aniso_U_11
_atom_site_aniso_U_22
_atom_site_aniso_U_33
_atom_site_aniso_U_23
_atom_site_aniso_U_13
_atom_site_aniso_U_12
C53 0.052(3) 0.044(3) 0.048(3) 0.030(2) 0.028(2) 0.040(3)
C51 0.183(10) 0.032(3) 0.046(3) 0.009(3) 0.024(5) 0.022(5)
C52 0.199(12) 0.176(11) 0.151(9) -0.121(9) -0.107(9) 0.171(11)
C54 0.145(10) 0.274(16) 0.055(4) -0.068(7) -0.026(5) 0.156(11)
C55 0.067(6) 0.210(14) 0.38(2) 0.226(16) 0.083(10) 0.079(8)
Pd1 0.01280(13) 0.01294(13) 0.01490(11) -0.00041(10) 0.00057(10) 0.00494(11)
P1 0.0137(4) 0.0166(4) 0.0160(4) -0.0018(4) 0.0007(3) 0.0062(4)
P2 0.0144(4) 0.0158(4) 0.0155(4) 0.0004(3) 0.0014(3) 0.0061(4)
F1 0.0399(14) 0.0243(12) 0.0162(10) -0.0038(9) -0.0019(9) 0.0160(11)
F2 0.0499(16) 0.0250(12) 0.0235(11) 0.0087(10) 0.0058(11) 0.0177(12)
F3 0.0503(17) 0.0164(12) 0.0389(13) 0.0016(10) 0.0022(12) 0.0147(12)
F4 0.0487(16) 0.0228(12) 0.0249(11) -0.0105(10) -0.0041(11) 0.0138(12)
F5 0.0287(12) 0.0239(11) 0.0147(9) -0.0003(8) -0.0011(9) 0.0118(10)
O1 0.0257(15) 0.0184(14) 0.0310(14) 0.0071(11) 0.0052(12) 0.0101(12)
O2 0.0314(15) 0.0248(14) 0.0167(12) 0.0042(10) 0.0052(11) 0.0161(12)
N1 0.0153(15) 0.0191(16) 0.0181(14) 0.0035(13) 0.0028(12) 0.0098(13)
C1 0.0134(17) 0.0215(19) 0.0182(17) -0.0032(14) -0.0002(14) 0.0044(15)
C2 0.0178(18) 0.027(2) 0.0209(17) -0.0009(16) 0.0014(15) 0.0065(16)
C3 0.020(2) 0.044(3) 0.0181(18) -0.0050(17) 0.0023(15) 0.0079(19)
C4 0.028(2) 0.040(2) 0.0163(17) 0.0022(17) 0.0020(16) 0.008(2)
C5 0.022(2) 0.028(2) 0.0207(18) 0.0037(16) -0.0014(15) 0.0035(17)
C6 0.0157(17) 0.0217(19) 0.0136(15) 0.0001(14) 0.0014(13) 0.0032(15)
C7 0.0185(18) 0.0164(18) 0.0190(16) -0.0021(14) -0.0042(14) 0.0052(15)
C8 0.025(2) 0.0203(19) 0.034(2) 0.0030(16) -0.0005(17) 0.0115(17)
C9 0.0145(17) 0.0194(18) 0.0268(18) -0.0026(15) -0.0005(14) 0.0078(15)
C10 0.026(2) 0.025(2) 0.0241(18) -0.0049(16) -0.0004(16) 0.0140(17)
C11 0.040(3) 0.041(3) 0.040(2) -0.015(2) -0.001(2) 0.025(2)
C12 0.030(2) 0.033(2) 0.034(2) -0.0090(19) -0.0105(19) 0.014(2)
C13 0.0182(18) 0.0198(18) 0.0283(19) -0.0038(15) 0.0019(15) 0.0097(16)
C14 0.025(2) 0.031(2) 0.033(2) -0.0139(18) -0.0032(18) 0.0124(19)
C15 0.030(2) 0.037(3) 0.070(3) -0.028(2) 0.001(2) 0.018(2)
C16 0.029(2) 0.028(2) 0.083(4) -0.007(2) 0.009(2) 0.020(2)
C17 0.033(2) 0.028(2) 0.075(3) -0.009(2) -0.009(2) 0.020(2)
C18 0.028(2) 0.024(2) 0.042(2) -0.0072(18) -0.0073(19) 0.0149(19)
C19 0.023(2) 0.0181(18) 0.0174(16) 0.0014(14) 0.0021(15) 0.0130(16)
C20 0.022(2) 0.0195(19) 0.0207(17) 0.0002(15) -0.0008(15) 0.0082(16)
C21 0.0205(19) 0.027(2) 0.027(2) 0.0002(17) -0.0051(16) 0.0068(17)
C22 0.037(2) 0.029(2) 0.0249(19) -0.0052(17) -0.0122(18) 0.0156(19)
C23 0.033(2) 0.037(2) 0.0168(17) -0.0014(16) 0.0010(16) 0.0179(19)
C24 0.0227(19) 0.027(2) 0.0223(18) 0.0019(16) 0.0016(15) 0.0128(17)
C25 0.0109(16) 0.0125(16) 0.0199(16) -0.0007(13) -0.0003(13) 0.0047(14)
C26 0.0233(19) 0.0164(17) 0.0163(16) -0.0015(14) 0.0018(14) 0.0092(16)
C27 0.028(2) 0.023(2) 0.0210(18) 0.0068(16) 0.0045(16) 0.0143(18)
C28 0.026(2) 0.0140(18) 0.0317(19) -0.0006(15) 0.0003(17) 0.0094(16)
C29 0.0237(19) 0.0191(18) 0.0222(18) -0.0071(15) -0.0011(15) 0.0098(16)
C30 0.0189(18) 0.0175(18) 0.0158(15) 0.0006(14) 0.0004(13) 0.0082(15)
C31 0.0144(17) 0.0173(18) 0.0224(17) -0.0025(14) -0.0024(14) 0.0063(14)
C32 0.0176(19) 0.0190(19) 0.0261(19) 0.0021(16) 0.0004(15) 0.0040(16)
C33 0.023(2) 0.021(2) 0.035(2) 0.0070(17) 0.0024(17) 0.0060(17)
C34 0.023(2) 0.0171(19) 0.044(2) -0.0025(18) -0.0013(18) 0.0022(17)
C35 0.022(2) 0.025(2) 0.032(2) -0.0096(17) -0.0073(17) 0.0068(17)
C36 0.0197(19) 0.024(2) 0.0206(17) 0.0021(16) -0.0009(15) 0.0065(17)
C37 0.0183(18) 0.0148(17) 0.0197(16) -0.0004(14) 0.0019(14) 0.0057(15)
C38 0.0207(19) 0.023(2) 0.0278(19) -0.0055(16) -0.0054(16) 0.0110(16)
C39 0.026(2) 0.029(2) 0.036(2) -0.0058(18) -0.0093(18) 0.0184(18)
C40 0.037(2) 0.026(2) 0.035(2) -0.0021(18) -0.0146(19) 0.0193(19)
C41 0.033(2) 0.024(2) 0.0223(18) 0.0001(16) -0.0046(16) 0.0143(18)
C42 0.0222(19) 0.0156(18) 0.0233(17) -0.0005(14) -0.0019(15) 0.0086(15)
C43 0.031(2) 0.033(2) 0.0164(16) 0.0003(16) 0.0009(15) 0.0167(19)
B1 0.026(2) 0.024(2) 0.020(2) -0.0016(17) 0.0058(17) 0.0104(19)

loop_
_geom_bond_atom_site_label_1
_geom_bond_atom_site_label_2
_geom_bond_distance
_geom_bond_site_symmetry_2
_geom_bond_publ_flag
C53 C54 1.344(10) . ?
C53 C52 1.342(14) . ?
C53 H53A 0.9700 . ?
C53 H53B 0.9700 . ?
C51 C52 1.392(13) . ?
C51 H51A 0.9600 . ?
C51 H51B 0.9600 . ?
C51 H51C 0.9600 . ?
C52 H52A 0.9700 . ?
C52 H52B 0.9700 . ?
C54 C55 1.419(17) . ?
C54 H54A 0.9700 . ?
C54 H54B 0.9700 . ?
C55 H55A 0.9600 . ?
C55 H55B 0.9600 . ?
C55 H55C 0.9600 . ?
Pd1 C25 2.010(3) . ?
Pd1 N1 2.107(3) . ?
Pd1 P1 2.3005(10) . ?
Pd1 P2 2.3504(10) . ?
P1 C13 1.822(4) . ?
P1 C19 1.822(4) . ?
P1 C1 1.845(4) . ?
P2 C31 1.832(4) . ?
P2 C37 1.833(4) . ?
P2 B1 1.953(4) . ?
F1 C26 1.362(4) . ?
F2 C27 1.352(4) . ?
F3 C28 1.356(4) . ?
F4 C29 1.345(4) . ?
F5 C30 1.361(4) . ?
O1 C7 1.346(5) . ?
O1 C8 1.463(5) . ?
O2 C42 1.373(5) . ?
O2 C43 1.426(4) . ?
N1 C7 1.292(5) . ?
N1 C9 1.482(5) . ?
C1 C2 1.397(5) . ?
C1 C6 1.403(5) . ?
C2 C3 1.407(5) . ?
C2 H2 0.9300 . ?
C3 C4 1.371(7) . ?
C3 H3 0.9300 . ?
C4 C5 1.399(6) . ?
C4 H4 0.9300 . ?
C5 C6 1.402(5) . ?
C5 H5 0.9300 . ?
C6 C7 1.472(5) . ?
C8 C9 1.527(5) . ?
C8 H8A 0.9700 . ?
C8 H8B 0.9700 . ?
C9 C10 1.535(5) . ?
C9 H9 0.9800 . ?
C10 C11 1.522(6) . ?
C10 C12 1.526(6) . ?
C10 H10 0.9800 . ?
C11 H11A 0.9600 . ?
C11 H11B 0.9600 . ?
C11 H11C 0.9600 . ?
C12 H12A 0.9600 . ?
C12 H12B 0.9600 . ?
C12 H12C 0.9600 . ?
C13 C18 1.379(6) . ?
C13 C14 1.403(5) . ?
C14 C15 1.374(7) . ?
C14 H14 0.9300 . ?
C15 C16 1.388(8) . ?
C15 H15 0.9300 . ?
C16 C17 1.374(7) . ?
C16 H16 0.9300 . ?
C17 C18 1.392(6) . ?
C17 H17 0.9300 . ?
C18 H18 0.9300 . ?
C19 C20 1.386(5) . ?
C19 C24 1.391(5) . ?
C20 C21 1.390(5) . ?
C20 H20 0.9300 . ?
C21 C22 1.393(6) . ?
C21 H21 0.9300 . ?
C22 C23 1.382(6) . ?
C22 H22 0.9300 . ?
C23 C24 1.396(5) . ?
C23 H23 0.9300 . ?
C24 H24 0.9300 . ?
C25 C26 1.382(5) . ?
C25 C30 1.391(5) . ?
C26 C27 1.369(5) . ?
C27 C28 1.378(6) . ?
C28 C29 1.372(5) . ?
C29 C30 1.380(5) . ?
C31 C36 1.386(5) . ?
C31 C32 1.398(5) . ?
C32 C33 1.385(6) . ?
C32 H32 0.9300 . ?
C33 C34 1.384(6) . ?
C33 H33 0.9300 . ?
C34 C35 1.379(6) . ?
C34 H34 0.9300 . ?
C35 C36 1.385(6) . ?
C35 H35 0.9300 . ?
C36 H36 0.9300 . ?
C37 C38 1.390(5) . ?
C37 C42 1.409(5) . ?
C38 C39 1.394(6) . ?
C38 H38 0.9300 . ?
C39 C40 1.383(6) . ?
C39 H39 0.9300 . ?
C40 C41 1.387(6) . ?
C40 H40 0.9300 . ?
C41 C42 1.394(5) . ?
C41 H41 0.9300 . ?
C43 H43A 0.9600 . ?
C43 H43B 0.9600 . ?
C43 H43C 0.9600 . ?
B1 H1A 0.9600 . ?
B1 H1B 0.9600 . ?
B1 H1C 0.9600 . ?
